data_4324388
loop_
_publ_author_name
'Uday Chand Saha'
'Basab Chattopadhyay'
'Koushik Dhara'
'Sushil Kumar Mandal'
'Sandipan Sarkar'
'Anisur Rahman Khuda-Bukhsh'
'Monika Mukherjee'
'Madeleine Helliwell'
'Pabitra Chattopadhyay'

_publ_section_title
;
 A Highly Selective Fluorescent Chemosensor for Zinc Ion and Imaging
 Application in Living Cells
;
_journal_name_full 'Inorganic Chemistry'
_journal_page_first 1213
_journal_page_last 1219
_journal_paper_doi 10.1021/ic1015252
_journal_volume 50
_journal_year 2011
_chemical_formula_sum 'C35 H27.5 N8 O8.75 Zn2'
_chemical_formula_weight 830.89
_chemical_name_systematic
;
 ?
;
_space_group_IT_number 14
_symmetry_cell_setting monoclinic
_symmetry_space_group_name_Hall '-P 2yn'
_symmetry_space_group_name_H-M 'P 1 21/n 1'
_atom_sites_solution_hydrogens geom
_atom_sites_solution_primary direct
_atom_sites_solution_secondary difmap
_audit_creation_method SHELXL-97
_audit_update_record
;
2010-04-23 # Formatted by publCIF
;
_cell_angle_alpha 90.00
_cell_angle_beta 91.306(8)
_cell_angle_gamma 90.00
_cell_formula_units_Z 4
_cell_length_a 11.770(9)
_cell_length_b 16.650(12)
_cell_length_c 17.942(13)
_cell_measurement_reflns_used 5751
_cell_measurement_temperature 150
_cell_measurement_theta_max 25.4998
_cell_measurement_theta_min 1.6175
_cell_volume 3515(4)
_computing_cell_refinement 'CrystalClear (Rigaku Inc., 2009)'
_computing_data_collection 'CrystalClear (Rigaku Inc., 2009)'
_computing_data_reduction 'CrystalClear (Rigaku Inc., 2009)'
_computing_structure_refinement 'SHELXL-97 (Sheldrick, 1997)'
_computing_structure_solution 'SHELXS-97 (Sheldrick, 1990)'
_diffrn_ambient_temperature 150(2)
_diffrn_detector 'CCD  '
_diffrn_detector_area_resol_mean 28.5714
_diffrn_measured_fraction_theta_full 0.999
_diffrn_measured_fraction_theta_max 0.999
_diffrn_measurement_device_details 'CrystalLogic Kappa (3 circle)'
_diffrn_measurement_device_type 'Rigaku Saturn724+'
_diffrn_measurement_method 'dtprofit.ref  '
_diffrn_radiation_monochromator Si111
_diffrn_radiation_source 'I19 at Diomond Light Source'
_diffrn_radiation_type synchrotron
_diffrn_radiation_wavelength 0.68890
_diffrn_reflns_av_R_equivalents 0.1059
_diffrn_reflns_av_sigmaI/netI 0.0788
_diffrn_reflns_limit_h_max 14
_diffrn_reflns_limit_h_min -14
_diffrn_reflns_limit_k_max 19
_diffrn_reflns_limit_k_min -19
_diffrn_reflns_limit_l_max 21
_diffrn_reflns_limit_l_min -21
_diffrn_reflns_number 28300
_diffrn_reflns_theta_full 24.21
_diffrn_reflns_theta_max 24.21
_diffrn_reflns_theta_min 1.62
_exptl_absorpt_coefficient_mu 1.432
_exptl_absorpt_correction_T_max 1.000
_exptl_absorpt_correction_T_min 0.754
_exptl_absorpt_correction_type multi-scan
_exptl_absorpt_process_details 'Jacobson, R. (1998) Private communication'
_exptl_crystal_colour colorless
_exptl_crystal_density_diffrn 1.570
_exptl_crystal_description needle
_exptl_crystal_F_000 1694
_exptl_crystal_size_max 0.05
_exptl_crystal_size_mid 0.01
_exptl_crystal_size_min 0.005
_refine_diff_density_max 0.706
_refine_diff_density_min -0.724
_refine_diff_density_rms 0.099
_refine_ls_extinction_method none
_refine_ls_goodness_of_fit_ref 1.105
_refine_ls_hydrogen_treatment constr
_refine_ls_matrix_type full
_refine_ls_number_parameters 527
_refine_ls_number_reflns 6192
_refine_ls_number_restraints 99
_refine_ls_restrained_S_all 1.108
_refine_ls_R_factor_all 0.1275
_refine_ls_R_factor_gt 0.0885
_refine_ls_shift/su_max 0.001
_refine_ls_shift/su_mean 0.000
_refine_ls_structure_factor_coef Fsqd
_refine_ls_weighting_details 'calc w=1/[\s^2^(Fo^2^)+(0.0644P)^2^+13.9308P] where P=(Fo^2^+2Fc^2^)/3'
_refine_ls_weighting_scheme calc
_refine_ls_wR_factor_gt 0.1820
_refine_ls_wR_factor_ref 0.2045
_reflns_number_gt 4285
_reflns_number_total 6192
_reflns_threshold_expression >2sigma(I)
_cod_data_source_file ic1015252_si_003.cif
_cod_data_source_block kd2
_cod_original_formula_sum 'C35 H27.50 N8 O8.75 Zn2'
_cod_database_code 4324388

loop_
_symmetry_equiv_pos_as_xyz
'x, y, z'
'-x+1/2, y+1/2, -z+1/2'
'-x, -y, -z'
'x-1/2, -y-1/2, z-1/2'

loop_
_atom_site_label
_atom_site_type_symbol
_atom_site_fract_x
_atom_site_fract_y
_atom_site_fract_z
_atom_site_U_iso_or_equiv
_atom_site_adp_type
_atom_site_occupancy
_atom_site_symmetry_multiplicity
_atom_site_calc_flag
_atom_site_refinement_flags
_atom_site_disorder_assembly
_atom_site_disorder_group
Zn2 Zn 0.10240(8) 0.23434(6) 0.56273(5) 0.0454(3) Uani 1 1 d . A .
Zn1 Zn 0.23901(8) 0.39363(6) 0.56144(5) 0.0453(3) Uani 1 1 d . . .
O6 O 0.1934(5) 0.1260(3) 0.5560(3) 0.0536(15) Uani 1 1 d . . .
O1 O 0.1257(4) 0.3376(3) 0.6289(3) 0.0463(13) Uani 1 1 d . A .
N4 N 0.2453(6) 0.4897(4) 0.6352(4) 0.0473(16) Uani 1 1 d . . .
N3 N 0.0017(5) 0.1943(4) 0.6473(3) 0.0405(15) Uani 1 1 d . . .
O7 O 0.2757(6) 0.0252(4) 0.6099(4) 0.084(2) Uani 1 1 d . . .
O8 O 0.2556(5) 0.1367(4) 0.6700(3) 0.0623(17) Uani 1 1 d . . .
N5 N 0.4105(6) 0.3840(4) 0.5826(4) 0.0496(17) Uani 1 1 d . A .
O2 O 0.2074(5) 0.2959(3) 0.5025(3) 0.0565(15) Uani 1 1 d . A .
H2 H 0.2361 0.2823 0.4564 0.068 Uiso 1 1 calc R . .
N1 N -0.0228(6) 0.1948(4) 0.4902(3) 0.0445(16) Uani 1 1 d . . .
N2 N -0.1487(6) 0.1056(4) 0.4457(4) 0.0543(18) Uani 1 1 d . . .
H2A H -0.1945 0.0653 0.4446 0.065 Uiso 1 1 calc R A .
N8 N 0.2430(6) 0.0961(4) 0.6131(4) 0.0564(19) Uani 1 1 d . . .
C16 C -0.0617(7) 0.3453(5) 0.7871(4) 0.0465(19) Uani 1 1 d . . .
H16 H -0.1143 0.3125 0.8102 0.056 Uiso 1 1 calc R . .
C19 C 0.0935(7) 0.4435(5) 0.7160(4) 0.047(2) Uani 1 1 d . A .
C7 C -0.0813(6) 0.1296(5) 0.5050(4) 0.0434(19) Uani 1 1 d . . .
C13 C -0.0325(7) 0.1123(5) 0.6422(4) 0.0469(19) Uani 1 1 d . . .
C8 C -0.0756(7) 0.0806(5) 0.5743(4) 0.0449(19) Uani 1 1 d . . .
C15 C -0.0069(7) 0.3157(5) 0.7242(4) 0.0434(19) Uani 1 1 d . . .
C20 C 0.0718(6) 0.3653(5) 0.6874(4) 0.0418(18) Uani 1 1 d . A .
N6 N 0.5872(6) 0.4261(6) 0.6061(4) 0.068(2) Uani 1 1 d . . .
H6 H 0.6433 0.4578 0.6156 0.082 Uiso 1 1 calc R . .
C11 C -0.0542(8) -0.0167(6) 0.7002(5) 0.060(2) Uani 1 1 d . . .
H11 H -0.0455 -0.0494 0.7420 0.072 Uiso 1 1 calc R . .
C6 C -0.1288(7) 0.1585(5) 0.3880(4) 0.052(2) Uani 1 1 d . A .
C14 C -0.0347(7) 0.2355(5) 0.7036(4) 0.049(2) Uani 1 1 d . . .
H14 H -0.0852 0.2091 0.7342 0.059 Uiso 1 1 calc R . .
C28 C 0.4748(7) 0.4476(6) 0.5973(4) 0.049(2) Uani 1 1 d . . .
C22 C 0.3261(7) 0.5514(5) 0.6206(4) 0.050(2) Uani 1 1 d . . .
C23 C 0.2956(9) 0.6325(6) 0.6240(5) 0.066(3) Uani 1 1 d . . .
H23 H 0.2211 0.6464 0.6347 0.079 Uiso 1 1 calc R . .
C9 C -0.1099(7) 0.0013(5) 0.5720(5) 0.053(2) Uani 1 1 d . . .
H9 H -0.1401 -0.0198 0.5278 0.064 Uiso 1 1 calc R . .
C27 C 0.4364(7) 0.5305(5) 0.6023(4) 0.051(2) Uani 1 1 d . . .
C18 C 0.0352(7) 0.4684(5) 0.7796(4) 0.050(2) Uani 1 1 d . A .
H18 H 0.0491 0.5199 0.7979 0.060 Uiso 1 1 calc R . .
C34 C 0.5925(8) 0.3442(7) 0.5969(5) 0.066(3) Uani 1 1 d . . .
C21 C 0.1772(7) 0.4994(5) 0.6915(5) 0.047(2) Uani 1 1 d . . .
H21 H 0.1841 0.5472 0.7181 0.056 Uiso 1 1 calc R A .
C1 C -0.0492(8) 0.2146(5) 0.4165(4) 0.053(2) Uani 1 1 d . A .
C10 C -0.1001(7) -0.0473(5) 0.6346(5) 0.057(2) Uani 1 1 d . . .
H10 H -0.1243 -0.1005 0.6325 0.069 Uiso 1 1 calc R A .
C2 C -0.0074(8) 0.2751(6) 0.3709(5) 0.061(2) Uani 1 1 d . . .
H2B H 0.0444 0.3130 0.3888 0.073 Uiso 1 1 calc R A .
C12 C -0.0216(8) 0.0621(5) 0.7033(5) 0.056(2) Uani 1 1 d . . .
H12 H 0.0086 0.0824 0.7478 0.067 Uiso 1 1 calc R A .
C17 C -0.0413(7) 0.4209(5) 0.8164(5) 0.054(2) Uani 1 1 d . . .
C29 C 0.4827(7) 0.3172(6) 0.5831(5) 0.056(2) Uani 1 1 d . A .
C26 C 0.5155(9) 0.5933(6) 0.5912(4) 0.063(3) Uani 1 1 d . . .
H26 H 0.5903 0.5808 0.5805 0.076 Uiso 1 1 calc R A .
C5 C -0.1689(8) 0.1611(6) 0.3134(5) 0.064(3) Uani 1 1 d . . .
H5 H -0.2220 0.1246 0.2946 0.077 Uiso 1 1 calc R A .
C4 C -0.1250(10) 0.2205(7) 0.2705(6) 0.073(3) Uani 1 1 d U A .
H4 H -0.1487 0.2239 0.2208 0.088 Uiso 1 1 calc R . .
C25 C 0.4832(9) 0.6731(6) 0.5962(5) 0.067(3) Uani 1 1 d U . .
H25 H 0.5363 0.7136 0.5889 0.080 Uiso 1 1 calc R . .
C30 C 0.4598(10) 0.2370(6) 0.5714(6) 0.077(3) Uani 1 1 d . . .
H30 H 0.3866 0.2185 0.5609 0.092 Uiso 1 1 calc R A .
C3 C -0.0472(9) 0.2759(6) 0.2973(5) 0.069(3) Uani 1 1 d . A .
H3 H -0.0204 0.3150 0.2652 0.083 Uiso 1 1 calc R . .
C31 C 0.5537(11) 0.1845(7) 0.5765(6) 0.087(3) Uani 1 1 d U . .
H31 H 0.5427 0.1297 0.5694 0.105 Uiso 1 1 calc R . .
C24 C 0.3740(10) 0.6922(6) 0.6117(6) 0.073(3) Uani 1 1 d U . .
H24 H 0.3522 0.7458 0.6140 0.087 Uiso 1 1 calc R A .
C35 C -0.0984(8) 0.4506(6) 0.8868(5) 0.072(3) Uani 1 1 d . . .
H35A H -0.0413 0.4660 0.9231 0.108 Uiso 1 1 calc R . .
H35B H -0.1443 0.4084 0.9067 0.108 Uiso 1 1 calc R . .
H35C H -0.1455 0.4961 0.8748 0.108 Uiso 1 1 calc R . .
C33 C 0.6875(11) 0.2929(10) 0.6020(7) 0.106(4) Uani 1 1 d . . .
H33 H 0.7609 0.3115 0.6114 0.127 Uiso 1 1 calc R . .
C32 C 0.6628(11) 0.2136(9) 0.5922(7) 0.107(5) Uani 1 1 d . . .
H32 H 0.7221 0.1767 0.5961 0.128 Uiso 1 1 calc R A .
N7 N 0.1223(12) 0.4914(11) 0.4636(10) 0.082(4) Uani 0.50 1 d PDU A 1
O3 O 0.2221(13) 0.4723(13) 0.4655(9) 0.074(4) Uani 0.50 1 d PDU A 1
O4 O 0.0539(11) 0.4653(8) 0.5076(7) 0.076(3) Uani 0.50 1 d PDU . 1
O5 O 0.0905(12) 0.5459(9) 0.4198(8) 0.097(4) Uani 0.50 1 d PDU A 1
O3WB O 0.2374(18) 0.5261(16) 0.3028(9) 0.062 Uani 0.25 1 d PD . .
N7B N 0.2304(13) 0.3926(9) 0.3085(8) 0.097(4) Uani 0.50 1 d PDU B 2
O3B O 0.2518(11) 0.3298(9) 0.3447(8) 0.090(4) Uani 0.50 1 d PDU B 2
O4B O 0.2168(14) 0.3883(9) 0.2379(8) 0.099(4) Uani 0.50 1 d PDU B 2
O5B O 0.2239(12) 0.4634(9) 0.3361(6) 0.094(4) Uani 0.50 1 d PDU B 2
O3W O 0.1808(14) 0.4725(12) 0.4871(6) 0.062(4) Uani 0.50 1 d PD A 2

loop_
_atom_site_aniso_label
_atom_site_aniso_U_11
_atom_site_aniso_U_22
_atom_site_aniso_U_33
_atom_site_aniso_U_23
_atom_site_aniso_U_13
_atom_site_aniso_U_12
Zn2 0.0548(6) 0.0486(6) 0.0325(5) -0.0071(4) -0.0046(4) 0.0060(5)
Zn1 0.0497(6) 0.0515(6) 0.0346(5) -0.0053(4) -0.0012(4) 0.0065(4)
O6 0.071(4) 0.055(4) 0.035(3) -0.004(3) -0.008(3) 0.016(3)
O1 0.050(3) 0.054(3) 0.035(3) -0.006(2) 0.000(2) 0.007(3)
N4 0.051(4) 0.049(4) 0.042(4) -0.005(3) -0.008(3) 0.006(3)
N3 0.046(4) 0.043(4) 0.032(3) -0.008(3) -0.008(3) 0.003(3)
O7 0.096(5) 0.045(4) 0.109(6) -0.007(4) -0.052(5) 0.018(4)
O8 0.075(4) 0.061(4) 0.050(4) 0.001(3) -0.022(3) -0.007(3)
N5 0.052(4) 0.061(5) 0.036(4) 0.005(3) 0.009(3) 0.011(4)
O2 0.072(4) 0.057(4) 0.041(3) -0.009(3) 0.012(3) 0.002(3)
N1 0.053(4) 0.050(4) 0.030(3) -0.004(3) -0.005(3) 0.005(3)
N2 0.049(4) 0.061(5) 0.052(4) -0.015(4) -0.012(3) 0.009(4)
N8 0.063(5) 0.049(5) 0.056(5) 0.002(4) -0.014(4) 0.004(4)
C16 0.044(4) 0.055(5) 0.041(4) -0.006(4) 0.001(4) 0.006(4)
C19 0.042(5) 0.053(5) 0.044(5) -0.011(4) -0.012(4) 0.002(4)
C7 0.041(4) 0.058(5) 0.031(4) -0.016(4) -0.011(3) 0.016(4)
C13 0.051(5) 0.057(5) 0.033(4) -0.009(4) -0.007(4) 0.000(4)
C8 0.053(5) 0.046(5) 0.036(4) -0.006(4) -0.002(4) 0.005(4)
C15 0.057(5) 0.044(4) 0.029(4) -0.010(3) -0.006(4) 0.007(4)
C20 0.041(4) 0.052(5) 0.032(4) -0.007(3) -0.006(3) 0.010(4)
N6 0.050(5) 0.094(7) 0.061(5) -0.004(5) 0.001(4) 0.000(4)
C11 0.077(6) 0.061(6) 0.043(5) 0.002(4) -0.003(5) 0.005(5)
C6 0.061(5) 0.059(5) 0.037(5) -0.007(4) -0.008(4) 0.016(4)
C14 0.054(5) 0.056(5) 0.037(4) -0.003(4) -0.004(4) 0.004(4)
C28 0.040(5) 0.084(7) 0.023(4) 0.002(4) -0.002(3) 0.002(5)
C22 0.056(5) 0.059(5) 0.034(4) -0.003(4) -0.004(4) 0.000(4)
C23 0.082(7) 0.067(6) 0.048(5) 0.000(5) 0.005(5) 0.007(5)
C9 0.045(5) 0.064(6) 0.050(5) -0.006(4) -0.006(4) 0.003(4)
C27 0.057(5) 0.068(6) 0.028(4) -0.003(4) -0.004(4) 0.000(5)
C18 0.047(5) 0.057(5) 0.047(5) -0.021(4) -0.001(4) 0.001(4)
C34 0.051(6) 0.097(8) 0.050(5) 0.013(5) 0.008(4) 0.020(6)
C21 0.044(5) 0.045(5) 0.051(5) -0.009(4) -0.009(4) 0.008(4)
C1 0.067(6) 0.055(5) 0.035(4) -0.007(4) -0.006(4) 0.017(4)
C10 0.054(5) 0.050(5) 0.068(6) 0.001(5) 0.011(5) 0.011(4)
C2 0.072(6) 0.075(6) 0.035(5) -0.003(4) -0.002(4) 0.012(5)
C12 0.080(7) 0.052(5) 0.036(5) -0.002(4) -0.003(4) 0.008(5)
C17 0.049(5) 0.060(5) 0.051(5) -0.026(4) 0.002(4) 0.010(4)
C29 0.055(6) 0.068(6) 0.045(5) 0.017(4) 0.011(4) 0.018(5)
C26 0.075(6) 0.087(7) 0.028(4) -0.001(4) 0.002(4) -0.017(6)
C5 0.075(7) 0.071(7) 0.045(5) -0.018(5) -0.021(5) 0.024(5)
C4 0.093(6) 0.076(6) 0.050(5) -0.007(5) -0.017(5) 0.019(5)
C25 0.086(6) 0.063(5) 0.052(5) -0.008(4) 0.006(5) -0.011(5)
C30 0.091(8) 0.072(7) 0.068(7) 0.022(5) 0.036(6) 0.026(6)
C3 0.088(7) 0.082(7) 0.037(5) 0.011(5) -0.007(5) 0.024(6)
C31 0.094(7) 0.078(6) 0.092(7) 0.015(5) 0.022(6) 0.023(6)
C24 0.090(6) 0.058(5) 0.070(6) -0.005(5) 0.003(5) -0.007(5)
C35 0.064(6) 0.086(7) 0.067(6) -0.035(5) 0.023(5) -0.013(5)
C33 0.076(8) 0.135(12) 0.106(10) 0.027(9) 0.003(7) 0.041(9)
C32 0.088(9) 0.123(12) 0.111(10) 0.043(9) 0.038(8) 0.059(9)
N7 0.096(8) 0.090(7) 0.061(7) -0.013(5) -0.006(6) 0.014(7)
O3 0.100(8) 0.078(8) 0.045(8) -0.004(7) 0.013(6) 0.012(7)
O4 0.072(7) 0.091(8) 0.066(7) -0.011(5) -0.015(5) 0.023(6)
O5 0.097(4) 0.097(4) 0.097(4) 0.0010(10) 0.0014(10) 0.0013(10)
O3WB 0.076 0.085 0.024 -0.007 -0.001 0.022
N7B 0.085(8) 0.111(8) 0.094(6) -0.006(5) 0.005(8) 0.002(9)
O3B 0.066(8) 0.111(9) 0.094(8) -0.001(7) 0.025(7) 0.005(8)
O4B 0.099(4) 0.100(4) 0.099(4) -0.0004(10) 0.0023(10) -0.0003(10)
O5B 0.077(8) 0.110(8) 0.095(8) -0.004(6) 0.016(7) -0.002(8)
O3W 0.077(11) 0.086(11) 0.023(8) -0.007(7) -0.001(7) 0.020(10)

loop_
_atom_type_symbol
_atom_type_description
_atom_type_scat_dispersion_real
_atom_type_scat_dispersion_imag
_atom_type_scat_source
C C 0.0033 0.0016 'International Tables Vol C Tables 4.2.6.8 and 6.1.1.4'
H H 0.0000 0.0000 'International Tables Vol C Tables 4.2.6.8 and 6.1.1.4'
N N 0.0061 0.0033 'International Tables Vol C Tables 4.2.6.8 and 6.1.1.4'
O O 0.0106 0.0060 'International Tables Vol C Tables 4.2.6.8 and 6.1.1.4'
Zn Zn 0.2839 1.4301 'International Tables Vol C Tables 4.2.6.8 and 6.1.1.4'

loop_
_geom_angle_atom_site_label_1
_geom_angle_atom_site_label_2
_geom_angle_atom_site_label_3
_geom_angle
_geom_angle_site_symmetry_3
O2 Zn2 N1 105.8(3) .
O2 Zn2 N3 164.0(2) .
N1 Zn2 N3 86.9(3) .
O2 Zn2 O6 95.1(2) .
N1 Zn2 O6 92.7(2) .
N3 Zn2 O6 93.9(2) .
O2 Zn2 O1 78.9(2) .
N1 Zn2 O1 134.6(2) .
N3 Zn2 O1 85.3(2) .
O6 Zn2 O1 132.3(2) .
O2 Zn2 Zn1 37.94(16) .
N1 Zn2 Zn1 129.39(19) .
N3 Zn2 Zn1 126.18(17) .
O6 Zn2 Zn1 117.91(18) .
O1 Zn2 Zn1 40.94(15) .
O2 Zn1 O3W 97.4(6) .
O2 Zn1 O1 79.8(2) .
O3W Zn1 O1 118.7(5) .
O2 Zn1 N5 102.0(3) .
O3W Zn1 N5 119.9(5) .
O1 Zn1 N5 120.5(2) .
O2 Zn1 N4 168.9(3) .
O3W Zn1 N4 85.7(5) .
O1 Zn1 N4 89.3(2) .
N5 Zn1 N4 85.5(3) .
O2 Zn1 O3 93.5(6) .
O3W Zn1 O3 16.6(5) .
O1 Zn1 O3 134.1(4) .
N5 Zn1 O3 105.4(5) .
N4 Zn1 O3 92.4(6) .
O2 Zn1 Zn2 37.50(16) .
O3W Zn1 Zn2 113.6(6) .
O1 Zn1 Zn2 42.35(14) .
N5 Zn1 Zn2 116.1(2) .
N4 Zn1 Zn2 131.7(2) .
O3 Zn1 Zn2 119.0(6) .
N8 O6 Zn2 121.0(5) .
C20 O1 Zn1 129.9(5) .
C20 O1 Zn2 132.4(5) .
Zn1 O1 Zn2 96.7(2) .
C21 N4 C22 118.2(7) .
C21 N4 Zn1 124.9(6) .
C22 N4 Zn1 116.8(5) .
C14 N3 C13 117.2(7) .
C14 N3 Zn2 127.3(6) .
C13 N3 Zn2 115.4(5) .
C28 N5 C29 106.8(7) .
C28 N5 Zn1 122.0(6) .
C29 N5 Zn1 131.1(6) .
Zn2 O2 Zn1 104.6(2) .
Zn2 O2 H2 127.7 .
Zn1 O2 H2 127.7 .
C7 N1 C1 106.3(7) .
C7 N1 Zn2 120.6(5) .
C1 N1 Zn2 131.9(6) .
C7 N2 C6 106.9(7) .
C7 N2 H2A 126.6 .
C6 N2 H2A 126.6 .
O8 N8 O7 121.9(7) .
O8 N8 O6 119.9(7) .
O7 N8 O6 118.2(7) .
C17 C16 C15 123.1(8) .
C17 C16 H16 118.4 .
C15 C16 H16 118.4 .
C18 C19 C20 118.5(8) .
C18 C19 C21 114.1(7) .
C20 C19 C21 127.1(7) .
N1 C7 N2 112.3(7) .
N1 C7 C8 127.4(7) .
N2 C7 C8 120.2(8) .
C12 C13 C8 118.9(8) .
C12 C13 N3 120.5(7) .
C8 C13 N3 120.6(7) .
C9 C8 C13 118.9(8) .
C9 C8 C7 119.4(7) .
C13 C8 C7 121.7(7) .
C16 C15 C20 119.2(7) .
C16 C15 C14 115.6(7) .
C20 C15 C14 125.1(7) .
O1 C20 C15 119.9(7) .
O1 C20 C19 121.4(7) .
C15 C20 C19 118.7(7) .
C34 N6 C28 106.9(8) .
C34 N6 H6 126.6 .
C28 N6 H6 126.6 .
C12 C11 C10 119.6(8) .
C12 C11 H11 120.2 .
C10 C11 H11 120.2 .
N2 C6 C5 132.2(9) .
N2 C6 C1 105.8(7) .
C5 C6 C1 122.0(9) .
N3 C14 C15 128.3(8) .
N3 C14 H14 115.9 .
C15 C14 H14 115.9 .
N5 C28 N6 111.1(8) .
N5 C28 C27 126.4(7) .
N6 C28 C27 122.5(9) .
C27 C22 C23 119.6(9) .
C27 C22 N4 119.5(8) .
C23 C22 N4 120.9(8) .
C24 C23 C22 121.0(10) .
C24 C23 H23 119.5 .
C22 C23 H23 119.5 .
C8 C9 C10 120.9(8) .
C8 C9 H9 119.5 .
C10 C9 H9 119.5 .
C22 C27 C26 117.9(9) .
C22 C27 C28 123.0(8) .
C26 C27 C28 119.1(8) .
C17 C18 C19 123.7(8) .
C17 C18 H18 118.2 .
C19 C18 H18 118.2 .
N6 C34 C29 107.3(8) .
N6 C34 C33 129.2(11) .
C29 C34 C33 123.4(12) .
N4 C21 C19 126.3(7) .
N4 C21 H21 116.8 .
C19 C21 H21 116.8 .
N1 C1 C2 130.9(8) .
N1 C1 C6 108.7(8) .
C2 C1 C6 120.3(8) .
C11 C10 C9 119.9(9) .
C11 C10 H10 120.1 .
C9 C10 H10 120.1 .
C3 C2 C1 116.6(9) .
C3 C2 H2B 121.7 .
C1 C2 H2B 121.7 .
C11 C12 C13 121.8(8) .
C11 C12 H12 119.1 .
C13 C12 H12 119.1 .
C18 C17 C16 116.8(7) .
C18 C17 C35 121.0(8) .
C16 C17 C35 122.2(8) .
C30 C29 C34 121.3(9) .
C30 C29 N5 130.7(9) .
C34 C29 N5 107.9(9) .
C25 C26 C27 121.1(10) .
C25 C26 H26 119.4 .
C27 C26 H26 119.4 .
C4 C5 C6 115.8(9) .
C4 C5 H5 122.1 .
C6 C5 H5 122.1 .
C5 C4 C3 123.1(9) .
C5 C4 H4 118.4 .
C3 C4 H4 118.4 .
C24 C25 C26 120.0(10) .
C24 C25 H25 120.0 .
C26 C25 H25 120.0 .
C29 C30 C31 116.1(11) .
C29 C30 H30 121.9 .
C31 C30 H30 121.9 .
C4 C3 C2 122.1(10) .
C4 C3 H3 118.9 .
C2 C3 H3 118.9 .
C32 C31 C30 120.9(12) .
C32 C31 H31 119.5 .
C30 C31 H31 119.5 .
C25 C24 C23 120.3(10) .
C25 C24 H24 119.8 .
C23 C24 H24 119.8 .
C17 C35 H35A 109.5 .
C17 C35 H35B 109.5 .
H35A C35 H35B 109.5 .
C17 C35 H35C 109.5 .
H35A C35 H35C 109.5 .
H35B C35 H35C 109.5 .
C32 C33 C34 114.4(13) .
C32 C33 H33 122.8 .
C34 C33 H33 122.8 .
C33 C32 C31 123.7(12) .
C33 C32 H32 118.2 .
C31 C32 H32 118.2 .
O3 N7 O4 122.7(13) .
O3 N7 O5 118.8(13) .
O4 N7 O5 118.2(12) .
N7 O3 Zn1 104.5(10) .
N7 O4 O4 98.7(13) 3_566
O3B N7B O4B 119.2(12) .
O3B N7B O5B 125.4(13) .
O4B N7B O5B 115.3(11) .
O3WB O5B N7B 126.2(14) .

loop_
_geom_bond_atom_site_label_1
_geom_bond_atom_site_label_2
_geom_bond_distance
_geom_bond_site_symmetry_2
Zn2 O2 1.951(6) .
Zn2 N1 2.052(6) .
Zn2 N3 2.057(6) .
Zn2 O6 2.102(6) .
Zn2 O1 2.104(5) .
Zn2 Zn1 3.102(2) .
Zn1 O2 1.970(6) .
Zn1 O3W 1.983(16) .
Zn1 O1 2.046(5) .
Zn1 N5 2.051(7) .
Zn1 N4 2.076(7) .
Zn1 O3 2.169(17) .
O6 N8 1.271(8) .
O1 C20 1.321(8) .
N4 C21 1.313(10) .
N4 C22 1.429(10) .
N3 C14 1.301(9) .
N3 C13 1.425(10) .
O7 N8 1.243(9) .
O8 N8 1.231(9) .
N5 C28 1.324(11) .
N5 C29 1.400(10) .
O2 H2 0.9300 .
N1 C7 1.316(10) .
N1 C1 1.391(10) .
N2 C7 1.373(9) .
N2 C6 1.384(11) .
N2 H2A 0.8600 .
C16 C17 1.383(11) .
C16 C15 1.403(10) .
C16 H16 0.9300 .
C19 C18 1.408(11) .
C19 C20 1.421(11) .
C19 C21 1.432(11) .
C7 C8 1.487(11) .
C13 C12 1.383(11) .
C13 C8 1.411(10) .
C8 C9 1.381(11) .
C15 C20 1.415(11) .
C15 C14 1.422(11) .
N6 C34 1.375(13) .
N6 C28 1.376(10) .
N6 H6 0.8600 .
C11 C12 1.367(12) .
C11 C10 1.381(12) .
C11 H11 0.9300 .
C6 C5 1.409(11) .
C6 C1 1.411(12) .
C14 H14 0.9300 .
C28 C27 1.456(12) .
C22 C27 1.391(12) .
C22 C23 1.399(12) .
C23 C24 1.378(13) .
C23 H23 0.9300 .
C9 C10 1.389(12) .
C9 H9 0.9300 .
C27 C26 1.417(12) .
C18 C17 1.378(12) .
C18 H18 0.9300 .
C34 C29 1.385(13) .
C34 C33 1.409(14) .
C21 H21 0.9300 .
C1 C2 1.395(12) .
C10 H10 0.9300 .
C2 C3 1.390(12) .
C2 H2B 0.9300 .
C12 H12 0.9300 .
C17 C35 1.526(11) .
C29 C30 1.378(13) .
C26 C25 1.384(13) .
C26 H26 0.9300 .
C5 C4 1.361(14) .
C5 H5 0.9300 .
C4 C3 1.379(14) .
C4 H4 0.9300 .
C25 C24 1.359(14) .
C25 H25 0.9300 .
C30 C31 1.411(14) .
C30 H30 0.9300 .
C3 H3 0.9300 .
C31 C32 1.395(17) .
C31 H31 0.9300 .
C24 H24 0.9300 .
C35 H35A 0.9600 .
C35 H35B 0.9600 .
C35 H35C 0.9600 .
C33 C32 1.363(18) .
C33 H33 0.9300 .
C32 H32 0.9300 .
N7 O3 1.216(15) .
N7 O4 1.220(14) .
N7 O5 1.252(14) .
O4 O4 1.73(2) 3_566
O3WB O5B 1.22(3) .
N7B O3B 1.254(14) .
N7B O4B 1.276(14) .
N7B O5B 1.282(14) .

loop_
_geom_torsion_atom_site_label_1
_geom_torsion_atom_site_label_2
_geom_torsion_atom_site_label_3
_geom_torsion_atom_site_label_4
_geom_torsion
_geom_torsion_site_symmetry_4
N1 Zn2 Zn1 O2 -61.4(4) .
N3 Zn2 Zn1 O2 177.8(4) .
O6 Zn2 Zn1 O2 59.0(3) .
O1 Zn2 Zn1 O2 -177.5(4) .
O2 Zn2 Zn1 O3W 70.1(5) .
N1 Zn2 Zn1 O3W 8.8(5) .
N3 Zn2 Zn1 O3W -112.1(4) .
O6 Zn2 Zn1 O3W 129.1(4) .
O1 Zn2 Zn1 O3W -107.4(4) .
O2 Zn2 Zn1 O1 177.5(4) .
N1 Zn2 Zn1 O1 116.1(3) .
N3 Zn2 Zn1 O1 -4.7(3) .
O6 Zn2 Zn1 O1 -123.5(3) .
O2 Zn2 Zn1 N5 -75.0(3) .
N1 Zn2 Zn1 N5 -136.4(3) .
N3 Zn2 Zn1 N5 102.7(3) .
O6 Zn2 Zn1 N5 -16.1(3) .
O1 Zn2 Zn1 N5 107.5(3) .
O2 Zn2 Zn1 N4 176.4(4) .
N1 Zn2 Zn1 N4 115.0(3) .
N3 Zn2 Zn1 N4 -5.9(3) .
O6 Zn2 Zn1 N4 -124.7(3) .
O1 Zn2 Zn1 N4 -1.1(3) .
O2 Zn2 Zn1 O3 52.5(5) .
N1 Zn2 Zn1 O3 -8.8(5) .
N3 Zn2 Zn1 O3 -129.7(5) .
O6 Zn2 Zn1 O3 111.5(5) .
O1 Zn2 Zn1 O3 -125.0(5) .
O2 Zn2 O6 N8 112.2(6) .
N1 Zn2 O6 N8 -141.7(6) .
N3 Zn2 O6 N8 -54.6(6) .
O1 Zn2 O6 N8 32.6(7) .
Zn1 Zn2 O6 N8 80.2(6) .
O2 Zn1 O1 C20 -168.2(6) .
O3W Zn1 O1 C20 -75.4(8) .
N5 Zn1 O1 C20 93.7(6) .
N4 Zn1 O1 C20 9.4(6) .
O3 Zn1 O1 C20 -83.3(10) .
Zn2 Zn1 O1 C20 -169.8(7) .
O2 Zn1 O1 Zn2 1.5(2) .
O3W Zn1 O1 Zn2 94.4(6) .
N5 Zn1 O1 Zn2 -96.5(3) .
N4 Zn1 O1 Zn2 179.2(2) .
O3 Zn1 O1 Zn2 86.5(8) .
O2 Zn2 O1 C20 167.8(7) .
N1 Zn2 O1 C20 66.5(7) .
N3 Zn2 O1 C20 -14.4(6) .
O6 Zn2 O1 C20 -105.4(6) .
Zn1 Zn2 O1 C20 169.4(7) .
O2 Zn2 O1 Zn1 -1.6(2) .
N1 Zn2 O1 Zn1 -102.9(3) .
N3 Zn2 O1 Zn1 176.2(2) .
O6 Zn2 O1 Zn1 85.2(3) .
O2 Zn1 N4 C21 2.8(17) .
O3W Zn1 N4 C21 109.3(8) .
O1 Zn1 N4 C21 -9.5(6) .
N5 Zn1 N4 C21 -130.1(7) .
O3 Zn1 N4 C21 124.6(7) .
Zn2 Zn1 N4 C21 -8.7(7) .
O2 Zn1 N4 C22 -173.8(11) .
O3W Zn1 N4 C22 -67.2(7) .
O1 Zn1 N4 C22 174.0(5) .
N5 Zn1 N4 C22 53.3(6) .
O3 Zn1 N4 C22 -51.9(7) .
Zn2 Zn1 N4 C22 174.7(4) .
O2 Zn2 N3 C14 18.8(13) .
N1 Zn2 N3 C14 -124.5(7) .
O6 Zn2 N3 C14 142.9(6) .
O1 Zn2 N3 C14 10.7(6) .
Zn1 Zn2 N3 C14 13.8(7) .
O2 Zn2 N3 C13 -162.0(8) .
N1 Zn2 N3 C13 54.7(5) .
O6 Zn2 N3 C13 -37.9(5) .
O1 Zn2 N3 C13 -170.1(5) .
Zn1 Zn2 N3 C13 -167.0(4) .
O2 Zn1 N5 C28 155.8(6) .
O3W Zn1 N5 C28 50.0(8) .
O1 Zn1 N5 C28 -119.0(6) .
N4 Zn1 N5 C28 -32.5(6) .
O3 Zn1 N5 C28 58.8(8) .
Zn2 Zn1 N5 C28 -167.2(5) .
O2 Zn1 N5 C29 -22.3(7) .
O3W Zn1 N5 C29 -128.1(8) .
O1 Zn1 N5 C29 62.9(7) .
N4 Zn1 N5 C29 149.4(7) .
O3 Zn1 N5 C29 -119.3(9) .
Zn2 Zn1 N5 C29 14.7(7) .
N1 Zn2 O2 Zn1 135.2(3) .
N3 Zn2 O2 Zn1 -6.6(10) .
O6 Zn2 O2 Zn1 -130.5(3) .
O1 Zn2 O2 Zn1 1.7(2) .
O3W Zn1 O2 Zn2 -119.7(5) .
O1 Zn1 O2 Zn2 -1.7(2) .
N5 Zn1 O2 Zn2 117.5(3) .
N4 Zn1 O2 Zn2 -14.2(14) .
O3 Zn1 O2 Zn2 -135.9(4) .
O2 Zn2 N1 C7 154.5(6) .
N3 Zn2 N1 C7 -35.4(6) .
O6 Zn2 N1 C7 58.4(6) .
O1 Zn2 N1 C7 -115.7(6) .
Zn1 Zn2 N1 C7 -171.4(5) .
O2 Zn2 N1 C1 -11.0(7) .
N3 Zn2 N1 C1 159.2(7) .
O6 Zn2 N1 C1 -107.1(7) .
O1 Zn2 N1 C1 78.8(8) .
Zn1 Zn2 N1 C1 23.1(8) .
Zn2 O6 N8 O8 -12.8(10) .
Zn2 O6 N8 O7 165.8(6) .
C1 N1 C7 N2 -1.9(9) .
Zn2 N1 C7 N2 -170.7(5) .
C1 N1 C7 C8 174.4(7) .
Zn2 N1 C7 C8 5.7(10) .
C6 N2 C7 N1 1.8(9) .
C6 N2 C7 C8 -174.8(7) .
C14 N3 C13 C12 -48.9(11) .
Zn2 N3 C13 C12 131.8(7) .
C14 N3 C13 C8 132.4(8) .
Zn2 N3 C13 C8 -46.9(9) .
C12 C13 C8 C9 2.6(12) .
N3 C13 C8 C9 -178.7(7) .
C12 C13 C8 C7 -175.4(8) .
N3 C13 C8 C7 3.3(12) .
N1 C7 C8 C9 -157.3(8) .
N2 C7 C8 C9 18.8(11) .
N1 C7 C8 C13 20.6(12) .
N2 C7 C8 C13 -163.3(7) .
C17 C16 C15 C20 -1.2(12) .
C17 C16 C15 C14 177.5(8) .
Zn1 O1 C20 C15 177.6(5) .
Zn2 O1 C20 C15 11.4(10) .
Zn1 O1 C20 C19 -4.3(10) .
Zn2 O1 C20 C19 -170.5(5) .
C16 C15 C20 O1 178.7(7) .
C14 C15 C20 O1 0.2(12) .
C16 C15 C20 C19 0.5(11) .
C14 C15 C20 C19 -178.0(7) .
C18 C19 C20 O1 -178.4(7) .
C21 C19 C20 O1 -4.6(12) .
C18 C19 C20 C15 -0.3(11) .
C21 C19 C20 C15 173.5(7) .
C7 N2 C6 C5 176.2(9) .
C7 N2 C6 C1 -1.0(9) .
C13 N3 C14 C15 175.2(7) .
Zn2 N3 C14 C15 -5.6(12) .
C16 C15 C14 N3 178.5(8) .
C20 C15 C14 N3 -3.0(13) .
C29 N5 C28 N6 1.2(9) .
Zn1 N5 C28 N6 -177.3(5) .
C29 N5 C28 C27 179.8(7) .
Zn1 N5 C28 C27 1.3(10) .
C34 N6 C28 N5 -0.5(9) .
C34 N6 C28 C27 -179.2(7) .
C21 N4 C22 C27 137.9(8) .
Zn1 N4 C22 C27 -45.3(9) .
C21 N4 C22 C23 -42.6(11) .
Zn1 N4 C22 C23 134.2(7) .
C27 C22 C23 C24 -2.1(13) .
N4 C22 C23 C24 178.4(8) .
C13 C8 C9 C10 -1.5(12) .
C7 C8 C9 C10 176.6(7) .
C23 C22 C27 C26 3.1(11) .
N4 C22 C27 C26 -177.4(7) .
C23 C22 C27 C28 -179.8(7) .
N4 C22 C27 C28 -0.2(11) .
N5 C28 C27 C22 25.8(12) .
N6 C28 C27 C22 -155.8(8) .
N5 C28 C27 C26 -157.1(7) .
N6 C28 C27 C26 21.4(11) .
C20 C19 C18 C17 0.6(12) .
C21 C19 C18 C17 -173.9(8) .
C28 N6 C34 C29 -0.4(9) .
C28 N6 C34 C33 -178.5(10) .
C22 N4 C21 C19 -178.1(7) .
Zn1 N4 C21 C19 5.4(11) .
C18 C19 C21 N4 177.9(8) .
C20 C19 C21 N4 3.9(13) .
C7 N1 C1 C2 -176.2(9) .
Zn2 N1 C1 C2 -9.2(14) .
C7 N1 C1 C6 1.2(9) .
Zn2 N1 C1 C6 168.2(6) .
N2 C6 C1 N1 -0.1(9) .
C5 C6 C1 N1 -177.7(7) .
N2 C6 C1 C2 177.6(7) .
C5 C6 C1 C2 0.0(13) .
C12 C11 C10 C9 1.7(13) .
C8 C9 C10 C11 -0.7(13) .
N1 C1 C2 C3 176.3(8) .
C6 C1 C2 C3 -0.8(13) .
C10 C11 C12 C13 -0.5(14) .
C8 C13 C12 C11 -1.7(13) .
N3 C13 C12 C11 179.6(8) .
C19 C18 C17 C16 -1.2(13) .
C19 C18 C17 C35 177.8(8) .
C15 C16 C17 C18 1.5(13) .
C15 C16 C17 C35 -177.5(8) .
N6 C34 C29 C30 -179.9(8) .
C33 C34 C29 C30 -1.6(15) .
N6 C34 C29 N5 1.1(10) .
C33 C34 C29 N5 179.4(9) .
C28 N5 C29 C30 179.7(9) .
Zn1 N5 C29 C30 -2.0(13) .
C28 N5 C29 C34 -1.4(9) .
Zn1 N5 C29 C34 176.9(6) .
C22 C27 C26 C25 -2.0(12) .
C28 C27 C26 C25 -179.3(7) .
N2 C6 C5 C4 -176.1(9) .
C1 C6 C5 C4 0.7(13) .
C6 C5 C4 C3 -0.7(15) .
C27 C26 C25 C24 -0.2(14) .
C34 C29 C30 C31 1.7(13) .
N5 C29 C30 C31 -179.5(9) .
C5 C4 C3 C2 0.0(16) .
C1 C2 C3 C4 0.8(14) .
C29 C30 C31 C32 -0.3(15) .
C26 C25 C24 C23 1.3(15) .
C22 C23 C24 C25 -0.2(15) .
N6 C34 C33 C32 177.9(10) .
C29 C34 C33 C32 0.0(17) .
C34 C33 C32 C31 1.4(19) .
C30 C31 C32 C33 -1(2) .
O4 N7 O3 Zn1 -3(3) .
O5 N7 O3 Zn1 170.2(16) .
O2 Zn1 O3 N7 90.9(17) .
O3W Zn1 O3 N7 -13(3) .
O1 Zn1 O3 N7 12(2) .
N5 Zn1 O3 N7 -165.6(15) .
N4 Zn1 O3 N7 -79.7(17) .
Zn2 Zn1 O3 N7 61.9(18) .
O3 N7 O4 O4 164(2) 3_566
O5 N7 O4 O4 -9(2) 3_566
O3B N7B O5B O3WB 156(2) .
O4B N7B O5B O3WB -22(3) .
